data_7033176
loop_
_publ_author_name
'Santoro, Amedeo'
'Sambiagio, Carlo'
'McGowan, Patrick C.'
'Halcrow, Malcolm A.'

_publ_section_title
;
 Synthesis and coordination chemistry of 1,1,1-tris-(pyrid-2-yl)ethane.
;
_journal_issue 3
_journal_name_full 'Dalton transactions (Cambridge, England : 2003)'
_journal_page_first 1060
_journal_page_last 1069
_journal_paper_doi 10.1039/c4dt02824d
_journal_volume 44
_journal_year 2015
_chemical_formula_moiety 'C34 H30 Co N10, 2[Cl O4], 4[C2 H3 N]'
_chemical_formula_sum 'C42 H42 Cl3 Co N10 O12'
_chemical_formula_weight 1044.14
_chemical_name_systematic
; 
Bis[1,1,1-tris(pyrid-2-yl)ethane]cobalt(III) triperchlorate 
tetrakis-acetonitrile solvate
;
_space_group_IT_number 14
_symmetry_cell_setting monoclinic
_symmetry_space_group_name_Hall '-P 2yn'
_symmetry_space_group_name_H-M 'P 1 21/n 1'
_atom_sites_solution_hydrogens geom
_atom_sites_solution_primary direct
_atom_sites_solution_secondary difmap
_audit_creation_method SHELXL-97
_cell_angle_alpha 90.00
_cell_angle_beta 92.3450(10)
_cell_angle_gamma 90.00
_cell_formula_units_Z 2
_cell_length_a 10.9979(2)
_cell_length_b 10.8330(2)
_cell_length_c 19.3354(3)
_cell_measurement_reflns_used 4954
_cell_measurement_temperature 100(2)
_cell_measurement_theta_max 73.26
_cell_measurement_theta_min 4.58
_cell_volume 2301.70(7)
_computing_cell_refinement 'CrysAlisPro, Agilent Technologies'
_computing_data_collection 'CrysAlisPro, Agilent Technologies'
_computing_data_reduction 'CrysAlisPro, Agilent Technologies'
_computing_molecular_graphics 'XSEED (Barbour, 2001)'
_computing_publication_material 'local program'
_computing_structure_refinement 'SHELXL-97 (Sheldrick, 1997)'
_computing_structure_solution 'SHELXS-97 (Sheldrick, 1990)'
_diffrn_ambient_temperature 100(2)
_diffrn_detector_area_resol_mean 5.3095
_diffrn_measured_fraction_theta_full 0.969
_diffrn_measured_fraction_theta_max 0.969
_diffrn_measurement_device_type 'SuperNova, Dual, Cu at zero, Atlas'
_diffrn_measurement_method '\w scans'
_diffrn_radiation_monochromator mirror
_diffrn_radiation_source 'SuperNova (Cu) X-ray Source'
_diffrn_radiation_type CuK\a
_diffrn_radiation_wavelength 1.54184
_diffrn_reflns_av_R_equivalents 0.0221
_diffrn_reflns_av_sigmaI/netI 0.0292
_diffrn_reflns_limit_h_max 13
_diffrn_reflns_limit_h_min -13
_diffrn_reflns_limit_k_max 11
_diffrn_reflns_limit_k_min -13
_diffrn_reflns_limit_l_max 23
_diffrn_reflns_limit_l_min -21
_diffrn_reflns_number 8737
_diffrn_reflns_theta_full 73.38
_diffrn_reflns_theta_max 73.38
_diffrn_reflns_theta_min 4.55
_diffrn_standards_decay_% 0
_diffrn_standards_interval_count 0
_diffrn_standards_interval_time 0
_diffrn_standards_number 0
_exptl_absorpt_coefficient_mu 5.153
_exptl_absorpt_correction_T_max 1.000
_exptl_absorpt_correction_T_min 0.788
_exptl_absorpt_correction_type multi-scan
_exptl_absorpt_process_details
; 
CrysAlisPro, Agilent Technologies,
Version 1.171.36.24 (release 03-12-2012 CrysAlis171 .NET)
Empirical absorption correction using spherical harmonics,
 implemented in SCALE3 ABSPACK scaling algorithm.
;
_exptl_crystal_colour yellow
_exptl_crystal_density_diffrn 1.507
_exptl_crystal_density_method 'not measured'
_exptl_crystal_description plate
_exptl_crystal_F_000 1076
_exptl_crystal_size_max 0.22
_exptl_crystal_size_mid 0.18
_exptl_crystal_size_min 0.06
_refine_diff_density_max 0.574
_refine_diff_density_min -0.441
_refine_diff_density_rms 0.053
_refine_ls_extinction_method none
_refine_ls_goodness_of_fit_ref 1.027
_refine_ls_hydrogen_treatment constr
_refine_ls_matrix_type full
_refine_ls_number_parameters 332
_refine_ls_number_reflns 4491
_refine_ls_number_restraints 4
_refine_ls_restrained_S_all 1.033
_refine_ls_R_factor_all 0.0344
_refine_ls_R_factor_gt 0.0310
_refine_ls_shift/su_max 0.001
_refine_ls_shift/su_mean 0.000
_refine_ls_structure_factor_coef Fsqd
_refine_ls_weighting_details 'calc w=1/[\s^2^(Fo^2^)+(0.0381P)^2^+1.2704P] where P=(Fo^2^+2Fc^2^)/3'
_refine_ls_weighting_scheme calc
_refine_ls_wR_factor_gt 0.0770
_refine_ls_wR_factor_ref 0.0791
_reflns_number_gt 4145
_reflns_number_total 4491
_reflns_threshold_expression >2sigma(I)
_cod_data_source_file c4dt02824d3.cif
_cod_data_source_block as145259
_cod_depositor_comments 'Adding full bibliography for 7033173--7033183.cif.'
_cod_original_sg_symbol_H-M 'P 21/n'
_cod_database_code 7033176

loop_
_symmetry_equiv_pos_as_xyz
'x, y, z'
'-x+1/2, y+1/2, -z+1/2'
'-x, -y, -z'
'x-1/2, -y-1/2, z-1/2'

loop_
_atom_site_label
_atom_site_type_symbol
_atom_site_fract_x
_atom_site_fract_y
_atom_site_fract_z
_atom_site_U_iso_or_equiv
_atom_site_adp_type
_atom_site_occupancy
_atom_site_symmetry_multiplicity
_atom_site_calc_flag
_atom_site_refinement_flags
Co1 Co 0.0000 0.5000 0.5000 0.00789(9) Uani 1 2 d S
C1 C 0.34800(14) 0.71294(16) 0.55793(9) 0.0166(3) Uani 1 1 d .
H1A H 0.3768 0.6898 0.6048 0.025 Uiso 1 1 calc R
H1B H 0.3311 0.8018 0.5564 0.025 Uiso 1 1 calc R
H1C H 0.4107 0.6930 0.5251 0.025 Uiso 1 1 calc R
C2 C 0.23135(14) 0.64144(15) 0.53845(8) 0.0120(3) Uani 1 1 d .
N1 N 0.02392(11) 0.61221(12) 0.57837(6) 0.0105(3) Uani 1 1 d .
C3 C 0.13209(14) 0.66948(14) 0.58948(8) 0.0114(3) Uani 1 1 d .
C4 C 0.15064(15) 0.74804(15) 0.64566(9) 0.0163(3) Uani 1 1 d .
H4 H 0.2268 0.7882 0.6530 0.020 Uiso 1 1 calc R
C5 C 0.05857(16) 0.76793(16) 0.69088(9) 0.0189(3) Uani 1 1 d .
H5 H 0.0709 0.8215 0.7294 0.023 Uiso 1 1 calc R
C6 C -0.05217(15) 0.70853(16) 0.67916(9) 0.0167(3) Uani 1 1 d .
H6 H -0.1169 0.7205 0.7095 0.020 Uiso 1 1 calc R
C7 C -0.06608(14) 0.63174(15) 0.62246(8) 0.0134(3) Uani 1 1 d .
H7 H -0.1418 0.5911 0.6142 0.016 Uiso 1 1 calc R
N2 N 0.15905(11) 0.42826(12) 0.52289(7) 0.0107(3) Uani 1 1 d .
C8 C 0.25449(15) 0.50172(14) 0.54042(8) 0.0115(3) Uani 1 1 d .
C9 C 0.36638(14) 0.45146(16) 0.56038(8) 0.0150(3) Uani 1 1 d .
H9 H 0.4330 0.5039 0.5728 0.018 Uiso 1 1 calc R
C10 C 0.38080(15) 0.32431(17) 0.56217(8) 0.0168(3) Uani 1 1 d .
H10 H 0.4564 0.2888 0.5771 0.020 Uiso 1 1 calc R
C11 C 0.28378(15) 0.25012(15) 0.54197(9) 0.0160(3) Uani 1 1 d .
H11 H 0.2924 0.1629 0.5413 0.019 Uiso 1 1 calc R
C12 C 0.17430(14) 0.30442(15) 0.52282(8) 0.0135(3) Uani 1 1 d .
H12 H 0.1074 0.2533 0.5091 0.016 Uiso 1 1 calc R
N3 N 0.07962(11) 0.61995(12) 0.44221(7) 0.0107(3) Uani 1 1 d .
C13 C 0.18337(14) 0.67567(14) 0.46529(8) 0.0116(3) Uani 1 1 d .
C14 C 0.24278(15) 0.75870(15) 0.42353(9) 0.0161(3) Uani 1 1 d .
H14 H 0.3156 0.7978 0.4401 0.019 Uiso 1 1 calc R
C15 C 0.19538(16) 0.78420(16) 0.35768(9) 0.0193(3) Uani 1 1 d .
H15 H 0.2358 0.8402 0.3286 0.023 Uiso 1 1 calc R
C16 C 0.08864(16) 0.72737(16) 0.33471(9) 0.0189(3) Uani 1 1 d .
H16 H 0.0544 0.7438 0.2897 0.023 Uiso 1 1 calc R
C17 C 0.03288(14) 0.64651(15) 0.37824(8) 0.0140(3) Uani 1 1 d .
H17 H -0.0410 0.6081 0.3628 0.017 Uiso 1 1 calc R
Cl1 Cl 0.37834(3) 0.48565(4) 0.319743(19) 0.01470(10) Uani 1 1 d .
O1 O 0.41711(13) 0.61118(13) 0.31230(7) 0.0281(3) Uani 1 1 d .
O2 O 0.47437(13) 0.40421(14) 0.30016(7) 0.0323(3) Uani 1 1 d .
O3 O 0.27023(12) 0.46341(15) 0.27683(7) 0.0276(3) Uani 1 1 d .
O4 O 0.35203(11) 0.46313(13) 0.39136(6) 0.0227(3) Uani 1 1 d .
Cl2 Cl 0.0000 1.0000 0.5000 0.02127(14) Uani 1 2 d SD
O5 O -0.0121(3) 0.9220(3) 0.43893(14) 0.0269(6) Uani 0.50 1 d PD
O6 O 0.1365(3) 0.9990(3) 0.51863(19) 0.0363(8) Uani 0.50 1 d PD
O7 O -0.0529(3) 0.9323(3) 0.55675(15) 0.0377(7) Uani 0.50 1 d PD
O8 O -0.0401(2) 1.1146(2) 0.49104(16) 0.0289(6) Uani 0.50 1 d PD
C18 C 0.2900(2) 0.5956(2) 0.80356(12) 0.0388(5) Uani 1 1 d .
H18A H 0.2242 0.6311 0.8299 0.058 Uiso 1 1 calc R
H18B H 0.3292 0.6611 0.7775 0.058 Uiso 1 1 calc R
H18C H 0.3501 0.5569 0.8355 0.058 Uiso 1 1 calc R
C19 C 0.24046(19) 0.50393(17) 0.75610(11) 0.0282(5) Uani 1 1 d .
N4 N 0.2038(2) 0.43127(19) 0.71863(12) 0.0497(6) Uani 1 1 d .
C20 C 0.6686(2) 0.8821(2) 0.63382(12) 0.0374(5) Uani 1 1 d .
H20A H 0.7379 0.9015 0.6054 0.056 Uiso 1 1 calc R
H20B H 0.6427 0.7967 0.6251 0.056 Uiso 1 1 calc R
H20C H 0.6928 0.8918 0.6829 0.056 Uiso 1 1 calc R
C21 C 0.5687(2) 0.9652(2) 0.61617(13) 0.0374(5) Uani 1 1 d .
N5 N 0.4914(2) 1.0308(2) 0.60226(18) 0.0683(8) Uani 1 1 d .

loop_
_atom_site_aniso_label
_atom_site_aniso_U_11
_atom_site_aniso_U_22
_atom_site_aniso_U_33
_atom_site_aniso_U_23
_atom_site_aniso_U_13
_atom_site_aniso_U_12
Co1 0.00555(17) 0.00809(18) 0.00998(17) -0.00011(13) -0.00040(12) -0.00075(12)
C1 0.0116(7) 0.0173(8) 0.0208(8) -0.0025(6) 0.0011(6) -0.0038(6)
C2 0.0091(7) 0.0118(7) 0.0149(7) -0.0009(6) 0.0003(6) -0.0017(6)
N1 0.0093(6) 0.0098(6) 0.0125(6) 0.0010(5) -0.0008(5) 0.0007(5)
C3 0.0096(7) 0.0100(7) 0.0146(7) 0.0018(6) -0.0004(6) -0.0004(6)
C4 0.0132(7) 0.0161(8) 0.0196(8) -0.0037(6) -0.0010(6) -0.0028(6)
C5 0.0179(8) 0.0188(8) 0.0201(8) -0.0079(7) -0.0001(6) -0.0013(7)
C6 0.0145(8) 0.0188(8) 0.0169(8) -0.0030(6) 0.0026(6) 0.0005(6)
C7 0.0104(7) 0.0137(8) 0.0160(7) 0.0002(6) 0.0008(6) -0.0004(6)
N2 0.0091(6) 0.0115(6) 0.0114(6) 0.0000(5) 0.0003(5) 0.0001(5)
C8 0.0097(7) 0.0139(8) 0.0111(7) -0.0004(5) 0.0015(6) -0.0012(6)
C9 0.0107(7) 0.0186(8) 0.0157(7) -0.0009(6) 0.0000(6) 0.0008(6)
C10 0.0112(7) 0.0227(9) 0.0166(7) 0.0017(6) 0.0006(6) 0.0057(6)
C11 0.0169(8) 0.0127(8) 0.0187(8) 0.0026(6) 0.0033(6) 0.0042(6)
C12 0.0129(7) 0.0127(8) 0.0149(7) 0.0013(6) 0.0011(6) -0.0011(6)
N3 0.0096(6) 0.0102(6) 0.0125(6) -0.0002(5) 0.0013(5) 0.0011(5)
C13 0.0102(7) 0.0100(7) 0.0147(7) -0.0013(6) 0.0017(6) 0.0006(6)
C14 0.0144(7) 0.0122(8) 0.0220(8) 0.0000(6) 0.0039(6) -0.0006(6)
C15 0.0203(8) 0.0155(8) 0.0227(9) 0.0063(7) 0.0084(7) 0.0010(7)
C16 0.0213(8) 0.0189(9) 0.0167(8) 0.0041(6) 0.0028(6) 0.0041(7)
C17 0.0141(7) 0.0140(8) 0.0137(7) 0.0008(6) 0.0004(6) 0.0025(6)
Cl1 0.01198(18) 0.0196(2) 0.01251(18) -0.00151(13) 0.00082(13) -0.00233(14)
O1 0.0302(7) 0.0226(7) 0.0320(7) 0.0050(6) 0.0054(6) -0.0076(6)
O2 0.0250(7) 0.0394(8) 0.0324(7) -0.0149(6) 0.0002(6) 0.0103(6)
O3 0.0185(6) 0.0453(8) 0.0185(6) -0.0030(6) -0.0058(5) -0.0068(6)
O4 0.0199(6) 0.0356(7) 0.0128(6) 0.0036(5) 0.0005(5) -0.0072(6)
Cl2 0.0244(3) 0.0179(3) 0.0215(3) -0.0033(2) 0.0009(2) -0.0088(2)
O5 0.0305(14) 0.0242(14) 0.0262(13) -0.0109(11) 0.0033(11) -0.0059(11)
O6 0.0217(15) 0.0282(16) 0.058(2) -0.0068(13) -0.0135(14) -0.0003(11)
O7 0.056(2) 0.0298(16) 0.0274(14) 0.0041(12) 0.0050(14) -0.0166(14)
O8 0.0248(13) 0.0072(11) 0.0544(18) 0.0022(11) -0.0005(12) 0.0037(10)
C18 0.0457(13) 0.0382(13) 0.0326(11) -0.0134(10) 0.0029(10) -0.0113(10)
C19 0.0279(10) 0.0244(11) 0.0311(11) 0.0016(8) -0.0111(8) 0.0035(8)
N4 0.0507(12) 0.0334(11) 0.0619(14) -0.0090(10) -0.0344(11) 0.0056(9)
C20 0.0403(12) 0.0280(11) 0.0433(12) -0.0080(9) -0.0074(10) 0.0062(9)
C21 0.0317(11) 0.0245(11) 0.0556(14) 0.0029(10) -0.0015(10) -0.0048(9)
N5 0.0447(14) 0.0421(13) 0.117(2) 0.0131(15) -0.0079(14) 0.0099(11)

loop_
_atom_type_symbol
_atom_type_description
_atom_type_scat_dispersion_real
_atom_type_scat_dispersion_imag
_atom_type_scat_source
C C 0.0033 0.0016 'International Tables Vol C Tables 4.2.6.8 and 6.1.1.4'
H H 0.0000 0.0000 'International Tables Vol C Tables 4.2.6.8 and 6.1.1.4'
Cl Cl 0.1484 0.1585 'International Tables Vol C Tables 4.2.6.8 and 6.1.1.4'
Co Co 0.3494 0.9721 'International Tables Vol C Tables 4.2.6.8 and 6.1.1.4'
N N 0.0061 0.0033 'International Tables Vol C Tables 4.2.6.8 and 6.1.1.4'
O O 0.0106 0.0060 'International Tables Vol C Tables 4.2.6.8 and 6.1.1.4'

loop_
_geom_angle_atom_site_label_1
_geom_angle_atom_site_label_2
_geom_angle_atom_site_label_3
_geom_angle
_geom_angle_site_symmetry_1
_geom_angle_site_symmetry_3
N3 Co1 N3 180.00 . 3_566
N3 Co1 N2 88.62(5) . .
N3 Co1 N2 91.38(5) 3_566 .
N2 Co1 N2 180.00 . 3_566
N3 Co1 N1 88.87(5) . .
N2 Co1 N1 88.90(5) . .
N3 Co1 N1 91.13(5) . 3_566
N2 Co1 N1 91.10(5) . 3_566
N1 Co1 N1 180.0 . 3_566
C2 C1 H1A 109.5 . .
C2 C1 H1B 109.5 . .
H1A C1 H1B 109.5 . .
C2 C1 H1C 109.5 . .
H1A C1 H1C 109.5 . .
H1B C1 H1C 109.5 . .
C3 C2 C1 110.68(13) . .
C3 C2 C13 108.57(12) . .
C1 C2 C13 110.93(13) . .
C3 C2 C8 107.54(13) . .
C1 C2 C8 110.86(13) . .
C13 C2 C8 108.15(13) . .
C7 N1 C3 119.44(13) . .
C7 N1 Co1 120.60(10) . .
C3 N1 Co1 119.95(10) . .
N1 C3 C4 120.40(14) . .
N1 C3 C2 116.92(13) . .
C4 C3 C2 122.67(14) . .
C5 C4 C3 120.18(15) . .
C5 C4 H4 119.9 . .
C3 C4 H4 119.9 . .
C4 C5 C6 119.03(16) . .
C4 C5 H5 120.5 . .
C6 C5 H5 120.5 . .
C7 C6 C5 118.51(15) . .
C7 C6 H6 120.7 . .
C5 C6 H6 120.7 . .
N1 C7 C6 122.43(15) . .
N1 C7 H7 118.8 . .
C6 C7 H7 118.8 . .
C8 N2 C12 119.35(13) . .
C8 N2 Co1 120.25(11) . .
C12 N2 Co1 120.38(11) . .
N2 C8 C9 120.73(14) . .
N2 C8 C2 116.67(14) . .
C9 C8 C2 122.59(14) . .
C8 C9 C10 119.76(15) . .
C8 C9 H9 120.1 . .
C10 C9 H9 120.1 . .
C11 C10 C9 119.04(15) . .
C11 C10 H10 120.5 . .
C9 C10 H10 120.5 . .
C12 C11 C10 119.01(15) . .
C12 C11 H11 120.5 . .
C10 C11 H11 120.5 . .
N2 C12 C11 122.05(15) . .
N2 C12 H12 119.0 . .
C11 C12 H12 119.0 . .
C13 N3 C17 119.47(14) . .
C13 N3 Co1 120.19(10) . .
C17 N3 Co1 120.32(11) . .
N3 C13 C14 120.55(14) . .
N3 C13 C2 116.78(13) . .
C14 C13 C2 122.67(14) . .
C15 C14 C13 119.70(15) . .
C15 C14 H14 120.1 . .
C13 C14 H14 120.1 . .
C16 C15 C14 119.31(16) . .
C16 C15 H15 120.3 . .
C14 C15 H15 120.3 . .
C17 C16 C15 118.73(16) . .
C17 C16 H16 120.6 . .
C15 C16 H16 120.6 . .
N3 C17 C16 122.22(15) . .
N3 C17 H17 118.9 . .
C16 C17 H17 118.9 . .
O1 Cl1 O2 109.31(9) . .
O1 Cl1 O3 110.01(9) . .
O2 Cl1 O3 110.06(8) . .
O1 Cl1 O4 109.14(8) . .
O2 Cl1 O4 109.04(9) . .
O3 Cl1 O4 109.27(8) . .
O8 Cl2 O5 114.78(17) . .
O8 Cl2 O7 115.30(18) . .
O5 Cl2 O7 106.99(16) . .
O8 Cl2 O6 110.83(16) . .
O5 Cl2 O6 104.09(17) . .
O7 Cl2 O6 103.71(19) . .
C19 C18 H18A 109.5 . .
C19 C18 H18B 109.5 . .
H18A C18 H18B 109.5 . .
C19 C18 H18C 109.5 . .
H18A C18 H18C 109.5 . .
H18B C18 H18C 109.5 . .
N4 C19 C18 178.7(3) . .
C21 C20 H20A 109.5 . .
C21 C20 H20B 109.5 . .
H20A C20 H20B 109.5 . .
C21 C20 H20C 109.5 . .
H20A C20 H20C 109.5 . .
H20B C20 H20C 109.5 . .
N5 C21 C20 179.4(3) . .

loop_
_geom_bond_atom_site_label_1
_geom_bond_atom_site_label_2
_geom_bond_distance
Co1 N3 1.9452(13)
Co1 N2 1.9484(13)
Co1 N1 1.9519(13)
C1 C2 1.532(2)
C1 H1A 0.9800
C1 H1B 0.9800
C1 H1C 0.9800
C2 C3 1.532(2)
C2 C13 1.535(2)
C2 C8 1.535(2)
N1 C7 1.349(2)
N1 C3 1.351(2)
C3 C4 1.388(2)
C4 C5 1.382(2)
C4 H4 0.9500
C5 C6 1.388(2)
C5 H5 0.9500
C6 C7 1.380(2)
C6 H6 0.9500
C7 H7 0.9500
N2 C8 1.349(2)
N2 C12 1.352(2)
C8 C9 1.386(2)
C9 C10 1.387(2)
C9 H9 0.9500
C10 C11 1.379(2)
C10 H10 0.9500
C11 C12 1.377(2)
C11 H11 0.9500
C12 H12 0.9500
N3 C13 1.350(2)
N3 C17 1.351(2)
C13 C14 1.390(2)
C14 C15 1.384(2)
C14 H14 0.9500
C15 C16 1.383(3)
C15 H15 0.9500
C16 C17 1.376(2)
C16 H16 0.9500
C17 H17 0.9500
Cl1 O1 1.4341(14)
Cl1 O2 1.4386(14)
Cl1 O3 1.4421(12)
Cl1 O4 1.4470(12)
Cl2 O8 1.327(3)
Cl2 O5 1.454(3)
Cl2 O7 1.460(3)
Cl2 O6 1.529(3)
C18 C19 1.444(3)
C18 H18A 0.9800
C18 H18B 0.9800
C18 H18C 0.9800
C19 N4 1.133(3)
C20 C21 1.451(3)
C20 H20A 0.9800
C20 H20B 0.9800
C20 H20C 0.9800
C21 N5 1.131(3)
